data_7016857
loop_
_publ_author_name
'Junold, Konstantin'
'Burschka, Christian'
'Bertermann, R\"udiger'
'Tacke, Reinhold'

_publ_section_title
;
 Novel neutral hexacoordinate benzamidinatosilicon(iv) complexes with
 SiN(3)OF(2), SiN(3)OCl(2), SiN(3)OBr(2), SiN(5)O and SiN(3)O(3)
 skeletons.
;
_journal_issue 38
_journal_name_full 'Dalton transactions (Cambridge, England : 2003)'
_journal_page_first 9844
_journal_page_last 9857
_journal_paper_doi 10.1039/c1dt10898k
_journal_volume 40
_journal_year 2011
_chemical_formula_moiety 'C24 H25 N5 O3 Si'
_chemical_formula_sum 'C24 H25 N5 O3 Si'
_chemical_formula_weight 459.58
_chemical_name_systematic
;
?
;
_space_group_IT_number 2
_symmetry_cell_setting triclinic
_symmetry_space_group_name_Hall '-P 1'
_symmetry_space_group_name_H-M 'P -1'
_atom_sites_solution_hydrogens geom
_atom_sites_solution_primary direct
_atom_sites_solution_secondary difmap
_audit_creation_method SHELXL-97
_cell_angle_alpha 94.55(3)
_cell_angle_beta 101.63(3)
_cell_angle_gamma 95.44(3)
_cell_formula_units_Z 2
_cell_length_a 8.4742(17)
_cell_length_b 10.239(2)
_cell_length_c 13.933(3)
_cell_measurement_reflns_used 3424
_cell_measurement_temperature 173(2)
_cell_measurement_theta_max 27.5
_cell_measurement_theta_min 7.4
_cell_volume 1172.8(4)
_computing_cell_refinement Stoe-IPDS
_computing_data_collection Stoe-IPDS
_computing_data_reduction Stoe-IPDS
_computing_molecular_graphics Ortep/Povray
_computing_publication_material Bruker-SHELXTL
_computing_structure_refinement 'SHELXL-97 (Sheldrick, 2008)'
_computing_structure_solution 'SHELXS-97 (Sheldrick, 2008)'
_diffrn_ambient_temperature 173(2)
_diffrn_measured_fraction_theta_full 0.912
_diffrn_measured_fraction_theta_max 0.912
_diffrn_measurement_device_type image_plate_Stoe-IPDS
_diffrn_measurement_method omega_scan
_diffrn_radiation_monochromator graphite
_diffrn_radiation_source 'fine-focus sealed tube'
_diffrn_radiation_type MoK\a
_diffrn_radiation_wavelength 0.71073
_diffrn_reflns_av_R_equivalents 0.0348
_diffrn_reflns_av_sigmaI/netI 0.0309
_diffrn_reflns_limit_h_max 11
_diffrn_reflns_limit_h_min -11
_diffrn_reflns_limit_k_max 14
_diffrn_reflns_limit_k_min -14
_diffrn_reflns_limit_l_max 19
_diffrn_reflns_limit_l_min -19
_diffrn_reflns_number 16905
_diffrn_reflns_theta_full 29.09
_diffrn_reflns_theta_max 29.09
_diffrn_reflns_theta_min 3.00
_exptl_absorpt_coefficient_mu 0.136
_exptl_absorpt_correction_type none
_exptl_crystal_colour colorless
_exptl_crystal_density_diffrn 1.301
_exptl_crystal_density_method 'not measured'
_exptl_crystal_description block
_exptl_crystal_F_000 484
_exptl_crystal_size_max .5
_exptl_crystal_size_mid .5
_exptl_crystal_size_min .4
_refine_diff_density_max 0.350
_refine_diff_density_min -0.400
_refine_diff_density_rms 0.046
_refine_ls_extinction_method none
_refine_ls_goodness_of_fit_ref 1.087
_refine_ls_hydrogen_treatment constr
_refine_ls_matrix_type full
_refine_ls_number_parameters 302
_refine_ls_number_reflns 5726
_refine_ls_number_restraints 0
_refine_ls_restrained_S_all 1.087
_refine_ls_R_factor_all 0.0580
_refine_ls_R_factor_gt 0.0429
_refine_ls_shift/su_max 0.000
_refine_ls_shift/su_mean 0.000
_refine_ls_structure_factor_coef Fsqd
_refine_ls_weighting_details
;
calc w=1/[\s^2^(Fo^2^)+(0.0549P)^2^+0.3588P] where P=(Fo^2^+2Fc^2^)/3
;
_refine_ls_weighting_scheme calc
_refine_ls_wR_factor_gt 0.1101
_refine_ls_wR_factor_ref 0.1236
_reflns_number_gt 4425
_reflns_number_total 5726
_reflns_threshold_expression >2sigma(I)
_cod_data_source_file c1dt10898k.txt
_cod_data_source_block jun34gu
_cod_original_sg_symbol_H-M P-1
_cod_database_code 7016857

loop_
_symmetry_equiv_pos_as_xyz
'x, y, z'
'-x, -y, -z'

loop_
_atom_site_label
_atom_site_type_symbol
_atom_site_fract_x
_atom_site_fract_y
_atom_site_fract_z
_atom_site_U_iso_or_equiv
_atom_site_adp_type
_atom_site_occupancy
_atom_site_symmetry_multiplicity
_atom_site_calc_flag
_atom_site_refinement_flags
C1 C 0.25246(19) 0.33597(14) 0.70754(11) 0.0329(3) Uani 1 1 d .
C2 C 0.3172(2) 0.45041(14) 0.66153(12) 0.0359(3) Uani 1 1 d .
C3 C 0.2116(3) 0.53359(18) 0.61377(15) 0.0495(4) Uani 1 1 d .
H3 H 0.0980 0.5162 0.6091 0.059 Uiso 1 1 calc R
C4 C 0.2740(3) 0.6415(2) 0.57328(17) 0.0604(6) Uani 1 1 d .
H4 H 0.2027 0.6974 0.5400 0.072 Uiso 1 1 calc R
C5 C 0.4388(3) 0.66793(18) 0.58119(16) 0.0586(6) Uani 1 1 d .
H5 H 0.4806 0.7425 0.5538 0.070 Uiso 1 1 calc R
C6 C 0.5440(3) 0.58677(18) 0.62869(17) 0.0556(5) Uani 1 1 d .
H6 H 0.6575 0.6057 0.6339 0.067 Uiso 1 1 calc R
C7 C 0.4832(2) 0.47716(16) 0.66884(14) 0.0449(4) Uani 1 1 d .
H7 H 0.5552 0.4209 0.7011 0.054 Uiso 1 1 calc R
C11 C 0.2897(2) 0.16142(15) 0.58333(11) 0.0359(3) Uani 1 1 d .
H11 H 0.3864 0.2183 0.5733 0.043 Uiso 1 1 calc R
C13 C 0.1474(3) 0.1750(2) 0.49844(14) 0.0520(5) Uani 1 1 d .
H13A H 0.0483 0.1270 0.5099 0.078 Uiso 1 1 calc R
H13B H 0.1705 0.1381 0.4363 0.078 Uiso 1 1 calc R
H13C H 0.1326 0.2684 0.4949 0.078 Uiso 1 1 calc R
C12 C 0.3305(2) 0.01930(17) 0.58135(13) 0.0453(4) Uani 1 1 d .
H12A H 0.4197 0.0118 0.6369 0.068 Uiso 1 1 calc R
H12B H 0.3630 -0.0056 0.5194 0.068 Uiso 1 1 calc R
H12C H 0.2349 -0.0394 0.5865 0.068 Uiso 1 1 calc R
C8 C 0.1574(2) 0.46309(15) 0.84051(14) 0.0449(4) Uani 1 1 d .
H8 H 0.1986 0.5400 0.8090 0.054 Uiso 1 1 calc R
C10 C -0.0235(3) 0.4669(2) 0.8326(3) 0.0837(9) Uani 1 1 d .
H10A H -0.0778 0.4615 0.7631 0.126 Uiso 1 1 calc R
H10B H -0.0421 0.5496 0.8669 0.126 Uiso 1 1 calc R
H10C H -0.0672 0.3922 0.8628 0.126 Uiso 1 1 calc R
C9 C 0.2517(5) 0.4743(2) 0.94607(18) 0.0867(10) Uani 1 1 d .
H9A H 0.2094 0.4027 0.9799 0.130 Uiso 1 1 calc R
H9B H 0.2400 0.5594 0.9798 0.130 Uiso 1 1 calc R
H9C H 0.3665 0.4679 0.9467 0.130 Uiso 1 1 calc R
C14 C 0.51876(18) 0.16613(14) 0.85135(11) 0.0323(3) Uani 1 1 d .
H14 H 0.5322 0.1660 0.7853 0.039 Uiso 1 1 calc R
C15 C 0.65780(19) 0.17204(14) 0.92833(12) 0.0350(3) Uani 1 1 d .
H15 H 0.7627 0.1751 0.9136 0.042 Uiso 1 1 calc R
C16 C 0.6405(2) 0.17332(15) 1.02448(12) 0.0371(3) Uani 1 1 d .
H16 H 0.7335 0.1787 1.0763 0.045 Uiso 1 1 calc R
C17 C 0.4835(2) 0.16654(14) 1.04608(11) 0.0343(3) Uani 1 1 d .
C18 C 0.4453(2) 0.16654(17) 1.14101(12) 0.0442(4) Uani 1 1 d .
H18 H 0.5293 0.1735 1.1984 0.053 Uiso 1 1 calc R
C19 C 0.2860(3) 0.15639(19) 1.14865(13) 0.0482(4) Uani 1 1 d .
H19 H 0.2621 0.1557 1.2124 0.058 Uiso 1 1 calc R
C20 C 0.1547(2) 0.14679(17) 1.06572(13) 0.0422(4) Uani 1 1 d .
H20 H 0.0459 0.1388 1.0742 0.051 Uiso 1 1 calc R
C21 C 0.18760(19) 0.14919(13) 0.97297(12) 0.0328(3) Uani 1 1 d .
C22 C 0.35195(19) 0.15822(13) 0.96423(11) 0.0303(3) Uani 1 1 d .
C24 C -0.1811(2) 0.17566(16) 0.67938(12) 0.0367(3) Uani 1 1 d .
C23 C 0.0931(2) -0.12945(14) 0.74686(11) 0.0329(3) Uani 1 1 d .
N2 N 0.25558(16) 0.20801(12) 0.67919(9) 0.0319(3) Uani 1 1 d .
N1 N 0.18571(17) 0.34239(11) 0.78523(10) 0.0336(3) Uani 1 1 d .
N3 N 0.37043(15) 0.16075(11) 0.86910(9) 0.0288(3) Uani 1 1 d .
N5 N -0.05238(17) 0.14686(14) 0.70559(12) 0.0433(3) Uani 1 1 d .
N4 N 0.15675(17) -0.02120(12) 0.75631(11) 0.0381(3) Uani 1 1 d .
O1 O 0.07747(13) 0.14699(10) 0.88776(8) 0.0358(2) Uani 1 1 d .
O3 O -0.31412(19) 0.2024(2) 0.64978(14) 0.0786(5) Uani 1 1 d .
O2 O 0.0363(2) -0.24077(12) 0.73881(11) 0.0588(4) Uani 1 1 d .
Si Si 0.15165(5) 0.15427(4) 0.77888(3) 0.03056(12) Uani 1 1 d .

loop_
_atom_site_aniso_label
_atom_site_aniso_U_11
_atom_site_aniso_U_22
_atom_site_aniso_U_33
_atom_site_aniso_U_23
_atom_site_aniso_U_13
_atom_site_aniso_U_12
C1 0.0321(8) 0.0298(7) 0.0360(7) 0.0054(5) 0.0038(6) 0.0061(5)
C2 0.0406(9) 0.0305(7) 0.0391(8) 0.0049(6) 0.0128(7) 0.0061(6)
C3 0.0508(11) 0.0440(9) 0.0599(11) 0.0202(8) 0.0162(9) 0.0141(8)
C4 0.0793(16) 0.0452(10) 0.0675(13) 0.0262(9) 0.0271(12) 0.0195(10)
C5 0.0894(17) 0.0346(9) 0.0641(12) 0.0105(8) 0.0438(12) 0.0051(9)
C6 0.0574(12) 0.0410(9) 0.0751(14) 0.0007(9) 0.0352(11) -0.0018(8)
C7 0.0452(10) 0.0354(8) 0.0564(10) 0.0049(7) 0.0157(8) 0.0051(7)
C11 0.0369(8) 0.0372(7) 0.0319(7) 0.0007(6) 0.0045(6) 0.0035(6)
C13 0.0540(11) 0.0567(11) 0.0385(9) 0.0029(8) -0.0059(8) 0.0067(8)
C12 0.0514(11) 0.0412(8) 0.0434(9) -0.0051(7) 0.0113(8) 0.0111(7)
C8 0.0610(12) 0.0265(7) 0.0547(10) 0.0041(6) 0.0282(9) 0.0082(7)
C10 0.0811(18) 0.0455(11) 0.147(3) 0.0030(13) 0.073(2) 0.0179(11)
C9 0.163(3) 0.0331(9) 0.0568(13) -0.0103(9) 0.0153(16) 0.0041(13)
C14 0.0303(7) 0.0305(6) 0.0364(7) 0.0052(5) 0.0074(6) 0.0033(5)
C15 0.0284(7) 0.0322(7) 0.0441(8) 0.0076(6) 0.0055(7) 0.0029(5)
C16 0.0347(8) 0.0315(7) 0.0415(8) 0.0058(6) -0.0010(7) 0.0028(6)
C17 0.0391(8) 0.0264(6) 0.0357(7) 0.0033(5) 0.0041(6) 0.0040(5)
C18 0.0525(11) 0.0450(9) 0.0333(8) 0.0026(6) 0.0052(7) 0.0064(7)
C19 0.0608(12) 0.0510(10) 0.0369(8) 0.0053(7) 0.0177(8) 0.0102(8)
C20 0.0450(10) 0.0414(8) 0.0446(9) 0.0053(7) 0.0184(8) 0.0066(7)
C21 0.0339(8) 0.0255(6) 0.0408(8) 0.0036(5) 0.0110(7) 0.0049(5)
C22 0.0354(8) 0.0219(6) 0.0339(7) 0.0029(5) 0.0078(6) 0.0030(5)
C24 0.0315(8) 0.0457(8) 0.0332(7) 0.0032(6) 0.0068(6) 0.0075(6)
C23 0.0406(8) 0.0286(7) 0.0299(7) 0.0043(5) 0.0073(6) 0.0049(6)
N2 0.0345(7) 0.0284(6) 0.0325(6) 0.0033(4) 0.0052(5) 0.0063(5)
N1 0.0368(7) 0.0260(5) 0.0398(7) 0.0042(5) 0.0109(6) 0.0059(5)
N3 0.0278(6) 0.0251(5) 0.0334(6) 0.0036(4) 0.0060(5) 0.0037(4)
N5 0.0320(7) 0.0434(7) 0.0519(8) 0.0052(6) 0.0014(7) 0.0073(6)
N4 0.0358(7) 0.0305(6) 0.0466(7) 0.0027(5) 0.0057(6) 0.0038(5)
O1 0.0308(6) 0.0351(5) 0.0421(6) 0.0066(4) 0.0080(5) 0.0036(4)
O3 0.0416(8) 0.1098(14) 0.0804(11) -0.0006(10) -0.0036(8) 0.0317(8)
O2 0.0775(10) 0.0316(6) 0.0669(9) 0.0046(6) 0.0200(8) -0.0056(6)
Si 0.0274(2) 0.02680(19) 0.0365(2) 0.00366(15) 0.00394(17) 0.00421(14)

loop_
_atom_type_symbol
_atom_type_description
_atom_type_scat_dispersion_real
_atom_type_scat_dispersion_imag
_atom_type_scat_source
C C 0.0033 0.0016 'International Tables Vol C Tables 4.2.6.8 and 6.1.1.4'
H H 0.0000 0.0000 'International Tables Vol C Tables 4.2.6.8 and 6.1.1.4'
N N 0.0061 0.0033 'International Tables Vol C Tables 4.2.6.8 and 6.1.1.4'
O O 0.0106 0.0060 'International Tables Vol C Tables 4.2.6.8 and 6.1.1.4'
Si Si 0.0817 0.0704 'International Tables Vol C Tables 4.2.6.8 and 6.1.1.4'

loop_
_geom_angle_atom_site_label_1
_geom_angle_atom_site_label_2
_geom_angle_atom_site_label_3
_geom_angle
N1 C1 N2 107.61(13)
N1 C1 C2 126.07(14)
N2 C1 C2 126.30(15)
N1 C1 Si 54.53(8)
N2 C1 Si 53.10(8)
C2 C1 Si 179.39(13)
C7 C2 C3 119.86(16)
C7 C2 C1 119.88(14)
C3 C2 C1 120.23(16)
C4 C3 C2 119.6(2)
C5 C4 C3 120.30(19)
C4 C5 C6 120.49(18)
C5 C6 C7 120.0(2)
C2 C7 C6 119.80(18)
N2 C11 C12 111.52(13)
N2 C11 C13 111.29(15)
C12 C11 C13 110.42(14)
N1 C8 C9 110.72(16)
N1 C8 C10 109.73(17)
C9 C8 C10 113.0(2)
N3 C14 C15 121.76(15)
C16 C15 C14 119.83(16)
C15 C16 C17 119.91(14)
C22 C17 C16 116.14(15)
C22 C17 C18 117.14(16)
C16 C17 C18 126.72(15)
C19 C18 C17 119.21(16)
C18 C19 C20 123.15(17)
C21 C20 C19 119.08(17)
O1 C21 C20 126.23(15)
O1 C21 C22 115.58(14)
C20 C21 C22 118.17(15)
N3 C22 C17 123.57(15)
N3 C22 C21 113.19(13)
C17 C22 C21 123.23(15)
N5 C24 O3 177.9(2)
N4 C23 O2 176.68(19)
C1 N2 C11 122.84(13)
C1 N2 Si 92.06(10)
C11 N2 Si 142.39(10)
C1 N1 C8 126.37(13)
C1 N1 Si 91.32(10)
C8 N1 Si 142.28(12)
C14 N3 C22 118.75(13)
C14 N3 Si 131.72(11)
C22 N3 Si 109.53(10)
C24 N5 Si 158.70(15)
C23 N4 Si 150.63(14)
C21 O1 Si 117.29(10)
O1 Si N4 95.71(7)
O1 Si N5 91.27(7)
N4 Si N5 92.79(7)
O1 Si N2 164.30(6)
N4 Si N2 98.18(7)
N5 Si N2 95.32(7)
O1 Si N1 96.52(6)
N4 Si N1 166.42(7)
N5 Si N1 92.82(7)
N2 Si N1 68.98(6)
O1 Si N3 84.40(6)
N4 Si N3 87.34(7)
N5 Si N3 175.66(7)
N2 Si N3 88.95(6)
N1 Si N3 87.99(6)
O1 Si C1 130.51(6)
N4 Si C1 132.94(7)
N5 Si C1 94.28(7)
N2 Si C1 34.84(6)
N1 Si C1 34.15(6)
N3 Si C1 88.79(6)

loop_
_geom_bond_atom_site_label_1
_geom_bond_atom_site_label_2
_geom_bond_distance
C1 N1 1.319(2)
C1 N2 1.3424(19)
C1 C2 1.491(2)
C1 Si 2.3481(17)
C2 C7 1.389(3)
C2 C3 1.401(2)
C3 C4 1.388(3)
C4 C5 1.378(3)
C5 C6 1.383(3)
C6 C7 1.394(3)
C11 N2 1.475(2)
C11 C12 1.527(2)
C11 C13 1.534(2)
C8 N1 1.469(2)
C8 C9 1.515(3)
C8 C10 1.519(3)
C14 N3 1.326(2)
C14 C15 1.417(2)
C15 C16 1.376(2)
C16 C17 1.419(3)
C17 C22 1.416(2)
C17 C18 1.423(2)
C18 C19 1.370(3)
C19 C20 1.423(3)
C20 C21 1.377(2)
C21 O1 1.3514(19)
C21 C22 1.417(2)
C22 N3 1.3676(19)
C24 N5 1.152(2)
C24 O3 1.186(2)
C23 N4 1.1712(19)
C23 O2 1.1821(19)
N2 Si 1.8789(15)
N1 Si 1.9128(13)
N3 Si 2.0114(14)
N5 Si 1.8136(15)
N4 Si 1.8054(14)
O1 Si 1.7594(13)

loop_
_geom_torsion_atom_site_label_1
_geom_torsion_atom_site_label_2
_geom_torsion_atom_site_label_3
_geom_torsion_atom_site_label_4
_geom_torsion
N1 C1 C2 C7 110.23(19)
N2 C1 C2 C7 -67.8(2)
Si C1 C2 C7 -62(12)
N1 C1 C2 C3 -67.7(2)
N2 C1 C2 C3 114.3(2)
Si C1 C2 C3 120(12)
C7 C2 C3 C4 0.6(3)
C1 C2 C3 C4 178.51(18)
C2 C3 C4 C5 -1.0(3)
C3 C4 C5 C6 0.6(3)
C4 C5 C6 C7 0.1(3)
C3 C2 C7 C6 0.1(3)
C1 C2 C7 C6 -177.83(17)
C5 C6 C7 C2 -0.4(3)
N3 C14 C15 C16 -0.5(2)
C14 C15 C16 C17 1.0(2)
C15 C16 C17 C22 0.2(2)
C15 C16 C17 C18 179.85(15)
C22 C17 C18 C19 1.1(2)
C16 C17 C18 C19 -178.53(16)
C17 C18 C19 C20 -0.5(3)
C18 C19 C20 C21 -0.8(3)
C19 C20 C21 O1 -176.86(14)
C19 C20 C21 C22 1.4(2)
C16 C17 C22 N3 -2.1(2)
C18 C17 C22 N3 178.19(13)
C16 C17 C22 C21 179.23(13)
C18 C17 C22 C21 -0.4(2)
O1 C21 C22 N3 -1.14(17)
C20 C21 C22 N3 -179.58(13)
O1 C21 C22 C17 177.61(12)
C20 C21 C22 C17 -0.8(2)
N1 C1 N2 C11 166.79(13)
C2 C1 N2 C11 -14.9(2)
Si C1 N2 C11 165.18(16)
N1 C1 N2 Si 1.61(12)
C2 C1 N2 Si 179.93(14)
C12 C11 N2 C1 164.65(14)
C13 C11 N2 C1 -71.56(19)
C12 C11 N2 Si -40.1(2)
C13 C11 N2 Si 83.67(19)
N2 C1 N1 C8 -179.86(15)
C2 C1 N1 C8 1.8(3)
Si C1 N1 C8 -178.27(18)
N2 C1 N1 Si -1.58(12)
C2 C1 N1 Si -179.90(14)
C9 C8 N1 C1 -118.0(2)
C10 C8 N1 C1 116.6(2)
C9 C8 N1 Si 64.9(3)
C10 C8 N1 Si -60.5(3)
C15 C14 N3 C22 -1.3(2)
C15 C14 N3 Si 179.02(10)
C17 C22 N3 C14 2.7(2)
C21 C22 N3 C14 -178.53(12)
C17 C22 N3 Si -177.55(11)
C21 C22 N3 Si 1.20(14)
O3 C24 N5 Si 171(6)
O2 C23 N4 Si -154(3)
C20 C21 O1 Si 178.75(12)
C22 C21 O1 Si 0.46(16)
C21 O1 Si N4 86.94(11)
C21 O1 Si N5 179.88(10)
C21 O1 Si N2 -65.2(2)
C21 O1 Si N1 -87.13(11)
C21 O1 Si N3 0.19(10)
C21 O1 Si C1 -83.39(12)
C23 N4 Si O1 52.5(3)
C23 N4 Si N5 -39.0(3)
C23 N4 Si N2 -134.8(3)
C23 N4 Si N1 -153.3(3)
C23 N4 Si N3 136.6(3)
C23 N4 Si C1 -137.5(2)
C24 N5 Si O1 56.1(4)
C24 N5 Si N4 151.9(4)
C24 N5 Si N2 -109.7(4)
C24 N5 Si N1 -40.5(4)
C24 N5 Si N3 60.2(10)
C24 N5 Si C1 -74.7(4)
C1 N2 Si O1 -24.6(2)
C11 N2 Si O1 176.02(18)
C1 N2 Si N4 -176.55(9)
C11 N2 Si N4 24.08(17)
C1 N2 Si N5 89.85(10)
C11 N2 Si N5 -69.53(17)
C1 N2 Si N1 -1.14(8)
C11 N2 Si N1 -160.51(18)
C1 N2 Si N3 -89.38(10)
C11 N2 Si N3 111.24(17)
C11 N2 Si C1 -159.4(2)
C1 N1 Si O1 174.93(9)
C8 N1 Si O1 -7.3(2)
C1 N1 Si N4 20.9(3)
C8 N1 Si N4 -161.4(2)
C1 N1 Si N5 -93.47(10)
C8 N1 Si N5 84.3(2)
C1 N1 Si N2 1.16(9)
C8 N1 Si N2 178.9(2)
C1 N1 Si N3 90.80(10)
C8 N1 Si N3 -91.47(19)
C8 N1 Si C1 177.7(2)
C14 N3 Si O1 178.89(13)
C22 N3 Si O1 -0.80(9)
C14 N3 Si N4 82.89(14)
C22 N3 Si N4 -96.80(10)
C14 N3 Si N5 174.8(7)
C22 N3 Si N5 -4.9(8)
C14 N3 Si N2 -15.34(13)
C22 N3 Si N2 164.97(9)
C14 N3 Si N1 -84.35(13)
C22 N3 Si N1 95.96(10)
C14 N3 Si C1 -50.19(13)
C22 N3 Si C1 130.12(10)
N1 C1 Si O1 -6.63(12)
N2 C1 Si O1 171.48(9)
C2 C1 Si O1 166(12)
N1 C1 Si N4 -173.44(10)
N2 C1 Si N4 4.67(12)
C2 C1 Si N4 -1(12)
N1 C1 Si N5 88.72(11)
N2 C1 Si N5 -93.17(10)
C2 C1 Si N5 -99(12)
N1 C1 Si N2 -178.11(14)
C2 C1 Si N2 -5(12)
N2 C1 Si N1 178.11(14)
C2 C1 Si N1 173(100)
N1 C1 Si N3 -88.21(10)
N2 C1 Si N3 89.91(10)
C2 C1 Si N3 84(12)
